data_4120258
loop_
_publ_author_name
'Brian C. Manor'
'Thomas B. Rauchfuss'

_publ_contact_author
;
Thomas B. Rauchfuss
University of Illinois
School of Chemical Sciences, Box 12-6
600 South Mathews Avenue
Urbana, Illinois  61801
USA
;
_publ_contact_author_email rauchfuz@illinois.edu
_publ_contact_author_fax '1  217 244 3186'
_publ_contact_author_phone '1  217 333 7355'
_publ_section_title
;
 Hydrogen Activation by Biomimetic [NiFe]-Hydrogenase Model Containing
 Protected Cyanide Cofactors
;
_journal_name_full 'Journal of the American Chemical Society'
_journal_page_first 11895
_journal_page_last 11900
_journal_paper_doi 10.1021/ja404580r
_journal_volume 135
_journal_year 2013
_chemical_formula_moiety
; 
C68 H31 B2 F30 Fe N2 Ni O P2 S2, C8 H20 N, C2 H4 Cl4 
;
_chemical_formula_sum 'C77 H53 B2 Cl2 F30 Fe N3 Ni O P2 S2'
_chemical_formula_weight 1939.36
_chemical_name_systematic
; 
? 
;
_space_group_IT_number 2
_symmetry_cell_setting triclinic
_symmetry_space_group_name_Hall '-P 1'
_symmetry_space_group_name_H-M 'P -1'
_atom_sites_solution_hydrogens geom
_atom_sites_solution_primary direct
_atom_sites_solution_secondary difmap
_audit_creation_method SHELXL-97
_audit_update_record
; 
? 
;
_cell_angle_alpha 95.559(2)
_cell_angle_beta 98.804(2)
_cell_angle_gamma 113.598(2)
_cell_formula_units_Z 2
_cell_length_a 14.598(2)
_cell_length_b 15.368(2)
_cell_length_c 19.946(3)
_cell_measurement_reflns_used 9927
_cell_measurement_temperature 183(2)
_cell_measurement_theta_max 25.17
_cell_measurement_theta_min 2.34
_cell_volume 3990.0(10)
_computing_cell_refinement 'SAINT V7.23A (Bruker, 2005)'
_computing_data_collection 'SMART V5.625 (Bruker, 2001)'
_computing_data_reduction
; 
SAINT V7.23A, XPREP V2005/2, SADABS V2007/4, TWINABS V2007/5 
(Bruker, 2005 & 2007) 
;
_computing_molecular_graphics
; 
SHELXTL V6.12 (Bruker, 2005), CrystalMaker v2.1.3 (CrystalMaker, 1994) 
;
_computing_publication_material 'XCIF V6.12 (Bruker, 2005)'
_computing_structure_refinement 'SHELXTL V6.12 (Bruker, 2005)'
_computing_structure_solution 'SHELXTL V6.12 (Bruker, 2005)'
_diffrn_ambient_temperature 183(2)
_diffrn_measured_fraction_theta_full 0.994
_diffrn_measured_fraction_theta_max 0.994
_diffrn_measurement_device 'Siemens Platform/CCD'
_diffrn_measurement_method 'profile data from \w scans'
_diffrn_radiation_monochromator graphite
_diffrn_radiation_source 'normal-focus sealed tube'
_diffrn_radiation_type MoK\a
_diffrn_radiation_wavelength 0.71073
_diffrn_radiation_wavelength_id bm59uasq-sr-p
_diffrn_reflns_av_R_equivalents 0.0344
_diffrn_reflns_av_sigmaI/netI 0.0384
_diffrn_reflns_limit_h_max 17
_diffrn_reflns_limit_h_min -17
_diffrn_reflns_limit_k_max 18
_diffrn_reflns_limit_k_min -18
_diffrn_reflns_limit_l_max 24
_diffrn_reflns_limit_l_min -24
_diffrn_reflns_number 43992
_diffrn_reflns_theta_full 25.39
_diffrn_reflns_theta_max 25.39
_diffrn_reflns_theta_min 1.56
_exptl_absorpt_coefficient_mu 0.695
_exptl_absorpt_correction_T_max 0.9321
_exptl_absorpt_correction_T_min 0.8048
_exptl_absorpt_correction_type integration
_exptl_absorpt_process_details 'SHELXTL/XPREP V2005/2 (Bruker, 2005)'
_exptl_crystal_colour red
_exptl_crystal_density_diffrn 1.614
_exptl_crystal_description plate
_exptl_crystal_F_000 1948
_exptl_crystal_id bm59uasq-sr-p
_exptl_crystal_preparation
; 
The data crystal was mounted using oil (Parantone-N, Exxon) to a 
0.3 mm cryo-loop (Hampton Research) with the (-1 -4 0) scattering 
planes roughly normal to the spindle axis. 
;
_exptl_crystal_size_max 0.462
_exptl_crystal_size_mid 0.357
_exptl_crystal_size_min 0.134
_platon_squeeze_details
; 
The unit cell was found to contain two solvent molecules of dichloromethane 
that were poorly resolved.  The electron count was found to be slightly 
higher than expected. 
;
_refine_diff_density_max 0.378
_refine_diff_density_min -0.240
_refine_diff_density_rms 0.048
_refine_ls_extinction_method none
_refine_ls_goodness_of_fit_ref 1.047
_refine_ls_hydrogen_treatment noref
_refine_ls_matrix_type full
_refine_ls_number_parameters 1279
_refine_ls_number_reflns 14596
_refine_ls_number_restraints 1071
_refine_ls_restrained_S_all 1.051
_refine_ls_R_factor_all 0.0470
_refine_ls_R_factor_gt 0.0353
_refine_ls_shift/su_max 0.011
_refine_ls_shift/su_mean 0.000
_refine_ls_structure_factor_coef Fsqd
_refine_ls_weighting_details 'calc w=1/[\s^2^(Fo^2^)+(0.0448P)^2^+0.5820P] where P=(Fo^2^+2Fc^2^)/3'
_refine_ls_weighting_scheme calc
_refine_ls_wR_factor_gt 0.0860
_refine_ls_wR_factor_ref 0.0908
_reflns_number_gt 11524
_reflns_number_total 14596
_reflns_threshold_expression >2sigma(I)
_cod_data_source_file ja404580r_si_002_2.cif
_cod_data_source_block bm59uasq-sr-p
_cod_original_sg_symbol_H-M 'P -1 '
_cod_database_code 4120258

loop_
_symmetry_equiv_pos_as_xyz
'x, y, z'
'-x, -y, -z'

loop_
_atom_site_label
_atom_site_type_symbol
_atom_site_fract_x
_atom_site_fract_y
_atom_site_fract_z
_atom_site_U_iso_or_equiv
_atom_site_adp_type
_atom_site_occupancy
_atom_site_symmetry_multiplicity
_atom_site_calc_flag
_atom_site_refinement_flags
_atom_site_disorder_assembly
_atom_site_disorder_group
Ni1 Ni 0.57734(2) 0.379878(18) 0.205037(14) 0.02733(7) Uani 1 1 d . A .
Fe1 Fe 0.55977(2) 0.52595(2) 0.263276(15) 0.02731(8) Uani 1 1 d . A .
H1 H 0.6320(18) 0.4773(17) 0.2704(12) 0.053(7) Uiso 1 1 d . . .
S1 S 0.43665(4) 0.36834(4) 0.24905(3) 0.03091(13) Uani 1 1 d . . .
S2 S 0.55969(4) 0.48996(4) 0.14872(3) 0.03081(13) Uani 1 1 d . . .
P1 P 0.62440(4) 0.29452(4) 0.27022(3) 0.03334(14) Uani 1 1 d D . .
P2 P 0.63608(4) 0.32726(4) 0.12639(3) 0.03127(13) Uani 1 1 d . . .
B1 B 0.33318(18) 0.66481(17) 0.25041(13) 0.0274(5) Uani 1 1 d . . .
B2 B 0.85493(19) 0.79861(17) 0.28956(14) 0.0345(6) Uani 1 1 d D . .
N1 N 0.41258(13) 0.62097(12) 0.25160(9) 0.0286(4) Uani 1 1 d . . .
N2 N 0.75381(14) 0.70715(13) 0.27894(10) 0.0350(4) Uani 1 1 d . A .
O1 O 0.55988(16) 0.54018(15) 0.40973(9) 0.0651(6) Uani 1 1 d . . .
C1 C 0.56346(18) 0.53570(16) 0.35227(13) 0.0403(6) Uani 1 1 d . . .
C2 C 0.46813(16) 0.58470(14) 0.25276(10) 0.0268(5) Uani 1 1 d . . .
C3 C 0.34788(16) 0.72727(14) 0.32598(11) 0.0286(5) Uani 1 1 d . . .
C4 C 0.28437(16) 0.77335(15) 0.33342(11) 0.0315(5) Uani 1 1 d . . .
C5 C 0.29441(18) 0.83487(16) 0.39195(12) 0.0373(5) Uani 1 1 d . . .
C6 C 0.37109(19) 0.85333(16) 0.44762(12) 0.0405(6) Uani 1 1 d . . .
C7 C 0.43593(19) 0.80965(17) 0.44395(12) 0.0401(6) Uani 1 1 d . . .
C8 C 0.42346(17) 0.74796(16) 0.38463(12) 0.0346(5) Uani 1 1 d . . .
F1 F 0.20657(9) 0.75777(9) 0.28002(7) 0.0389(3) Uani 1 1 d . . .
F2 F 0.23074(11) 0.87864(10) 0.39397(8) 0.0527(4) Uani 1 1 d . . .
F3 F 0.38253(12) 0.91344(11) 0.50518(7) 0.0595(4) Uani 1 1 d . . .
F4 F 0.51089(12) 0.82612(11) 0.49877(7) 0.0579(4) Uani 1 1 d . . .
F5 F 0.49047(11) 0.70759(11) 0.38684(7) 0.0500(4) Uani 1 1 d . . .
C9 C 0.22191(16) 0.57028(14) 0.22533(11) 0.0302(5) Uani 1 1 d . . .
C10 C 0.19531(17) 0.51483(15) 0.16028(12) 0.0340(5) Uani 1 1 d . . .
C11 C 0.10739(19) 0.43121(17) 0.13683(13) 0.0454(6) Uani 1 1 d . . .
C12 C 0.03971(19) 0.39856(17) 0.17954(15) 0.0511(7) Uani 1 1 d . . .
C13 C 0.06199(19) 0.44899(18) 0.24421(14) 0.0473(6) Uani 1 1 d . . .
C14 C 0.15149(17) 0.53212(16) 0.26597(13) 0.0376(5) Uani 1 1 d . . .
F6 F 0.25856(10) 0.54253(9) 0.11598(7) 0.0416(3) Uani 1 1 d . . .
F7 F 0.08661(12) 0.38192(11) 0.07296(8) 0.0661(5) Uani 1 1 d . . .
F8 F -0.04752(13) 0.31807(12) 0.15759(10) 0.0810(6) Uani 1 1 d . . .
F9 F -0.00214(12) 0.41725(12) 0.28749(9) 0.0734(5) Uani 1 1 d . . .
F10 F 0.16830(11) 0.57468(10) 0.33212(7) 0.0510(4) Uani 1 1 d . . .
C15 C 0.35942(15) 0.74447(14) 0.19803(11) 0.0278(5) Uani 1 1 d . . .
C16 C 0.45801(16) 0.81729(15) 0.20970(12) 0.0333(5) Uani 1 1 d . . .
C17 C 0.48824(18) 0.89024(16) 0.17231(13) 0.0398(6) Uani 1 1 d . . .
C18 C 0.4195(2) 0.89286(16) 0.11845(13) 0.0421(6) Uani 1 1 d . . .
C19 C 0.32065(18) 0.82369(16) 0.10410(12) 0.0382(6) Uani 1 1 d . . .
C20 C 0.29248(16) 0.75260(14) 0.14405(11) 0.0310(5) Uani 1 1 d . . .
F11 F 0.53034(9) 0.81906(9) 0.26187(7) 0.0430(3) Uani 1 1 d . . .
F12 F 0.58511(11) 0.96009(10) 0.18824(8) 0.0571(4) Uani 1 1 d . . .
F13 F 0.44742(12) 0.96390(10) 0.08089(8) 0.0590(4) Uani 1 1 d . . .
F14 F 0.25165(11) 0.82634(10) 0.05198(7) 0.0511(4) Uani 1 1 d . . .
F15 F 0.19270(9) 0.68994(9) 0.12813(7) 0.0406(3) Uani 1 1 d . . .
C21 C 0.67830(17) 0.63907(15) 0.27264(11) 0.0313(5) Uani 1 1 d . . .
C22 C 0.8290(3) 0.8946(2) 0.3070(3) 0.0356(15) Uani 0.560(5) 1 d PGDU A 1
C23 C 0.7517(4) 0.8857(3) 0.3424(3) 0.0370(15) Uani 0.560(5) 1 d PGDU A 1
C24 C 0.7269(4) 0.9631(3) 0.3561(4) 0.0427(15) Uani 0.560(5) 1 d PGDU A 1
C25 C 0.7794(4) 1.0494(3) 0.3344(3) 0.0448(14) Uani 0.560(5) 1 d PGDU A 1
C26 C 0.8568(4) 1.0583(2) 0.2990(3) 0.0462(14) Uani 0.560(5) 1 d PGDU A 1
C27 C 0.8816(3) 0.9809(3) 0.2853(3) 0.0451(15) Uani 0.560(5) 1 d PGDU A 1
F16 F 0.7045(4) 0.8089(3) 0.3705(3) 0.0423(12) Uani 0.560(5) 1 d PDU A 1
F17 F 0.6529(4) 0.9559(5) 0.3904(3) 0.0502(13) Uani 0.560(5) 1 d PDU A 1
F18 F 0.7608(4) 1.1265(4) 0.3510(4) 0.0561(14) Uani 0.560(5) 1 d PDU A 1
F19 F 0.9073(4) 1.1433(3) 0.2796(3) 0.0708(15) Uani 0.560(5) 1 d PDU A 1
F20 F 0.9565(3) 0.9964(4) 0.2514(3) 0.0621(15) Uani 0.560(5) 1 d PDU A 1
C22B C 0.8237(5) 0.8889(4) 0.3006(4) 0.0335(18) Uani 0.440(5) 1 d PDU A 2
C23B C 0.7635(6) 0.8970(5) 0.3465(5) 0.0338(17) Uani 0.440(5) 1 d PDU A 2
C24B C 0.7316(7) 0.9693(5) 0.3582(5) 0.0417(18) Uani 0.440(5) 1 d PDU A 2
C25B C 0.7676(7) 1.0478(5) 0.3272(5) 0.0477(16) Uani 0.440(5) 1 d PDU A 2
C26B C 0.8309(6) 1.0482(5) 0.2841(4) 0.0482(16) Uani 0.440(5) 1 d PDU A 2
C27B C 0.8572(6) 0.9726(5) 0.2720(4) 0.0411(15) Uani 0.440(5) 1 d PDU A 2
F16B F 0.7285(7) 0.8243(5) 0.3822(4) 0.0533(19) Uani 0.440(5) 1 d PDU A 2
F17B F 0.6722(6) 0.9665(7) 0.4039(5) 0.061(2) Uani 0.440(5) 1 d PDU A 2
F18B F 0.7377(6) 1.1190(5) 0.3368(5) 0.064(2) Uani 0.440(5) 1 d PDU A 2
F19B F 0.8724(7) 1.1260(5) 0.2546(4) 0.090(2) Uani 0.440(5) 1 d PDU A 2
F20B F 0.9230(6) 0.9814(5) 0.2294(4) 0.076(2) Uani 0.440(5) 1 d PDU A 2
C28 C 0.93157(16) 0.78980(15) 0.35608(12) 0.0328(5) Uani 1 1 d . A .
C29 C 0.94943(17) 0.70715(16) 0.35558(12) 0.0349(5) Uani 1 1 d . . .
C30 C 1.01161(19) 0.69257(17) 0.40840(13) 0.0424(6) Uani 1 1 d . A .
C31 C 1.06060(19) 0.76267(18) 0.46584(13) 0.0450(6) Uani 1 1 d . . .
C32 C 1.04619(18) 0.84560(17) 0.46926(13) 0.0420(6) Uani 1 1 d . A .
C33 C 0.98377(17) 0.85774(16) 0.41501(12) 0.0371(5) Uani 1 1 d . . .
F21 F 0.90411(11) 0.63519(9) 0.30081(7) 0.0480(4) Uani 1 1 d . A .
F22 F 1.02440(12) 0.61022(11) 0.40420(8) 0.0611(4) Uani 1 1 d . . .
F23 F 1.12165(13) 0.75073(12) 0.51826(8) 0.0701(5) Uani 1 1 d . A .
F24 F 1.09295(12) 0.91469(11) 0.52574(8) 0.0633(4) Uani 1 1 d . . .
F25 F 0.97650(11) 0.94333(9) 0.42283(8) 0.0552(4) Uani 1 1 d . A .
C34 C 0.8988(5) 0.7922(8) 0.2176(3) 0.033(3) Uani 0.304(7) 1 d PGDU A 1
C35 C 0.8396(4) 0.7380(8) 0.1540(3) 0.035(2) Uani 0.304(7) 1 d PGDU A 1
C36 C 0.8857(5) 0.7329(8) 0.0987(3) 0.038(2) Uani 0.304(7) 1 d PGDU A 1
C37 C 0.9911(5) 0.7820(10) 0.1069(4) 0.039(2) Uani 0.304(7) 1 d PGDU A 1
C38 C 1.0503(4) 0.8362(12) 0.1705(4) 0.038(2) Uani 0.304(7) 1 d PGDU A 1
C39 C 1.0041(5) 0.8413(10) 0.2259(3) 0.033(2) Uani 0.304(7) 1 d PGDU A 1
F26 F 0.7378(5) 0.6950(9) 0.1410(6) 0.048(2) Uani 0.304(7) 1 d PDU A 1
F27 F 0.8268(7) 0.6860(9) 0.0367(4) 0.057(2) Uani 0.304(7) 1 d PDU A 1
F28 F 1.0341(7) 0.7780(11) 0.0523(5) 0.050(2) Uani 0.304(7) 1 d PDU A 1
F29 F 1.1517(6) 0.8864(11) 0.1764(7) 0.051(3) Uani 0.304(7) 1 d PDU A 1
F30 F 1.0655(8) 0.8969(10) 0.2851(5) 0.045(3) Uani 0.304(7) 1 d PDU A 1
C34B C 0.9042(3) 0.7987(4) 0.22122(19) 0.0327(12) Uani 0.696(7) 1 d PDU A 2
C35B C 0.8435(3) 0.7594(4) 0.1551(2) 0.0441(13) Uani 0.696(7) 1 d PDU A 2
C36B C 0.8795(4) 0.7541(4) 0.0961(2) 0.0543(15) Uani 0.696(7) 1 d PDU A 2
C37B C 0.9822(4) 0.7899(5) 0.0991(2) 0.0502(14) Uani 0.696(7) 1 d PDU A 2
C38B C 1.0466(3) 0.8311(5) 0.1616(2) 0.0381(11) Uani 0.696(7) 1 d PDU A 2
C39B C 1.0075(3) 0.8352(5) 0.2195(2) 0.0319(11) Uani 0.696(7) 1 d PDU A 2
F26B F 0.7412(3) 0.7231(5) 0.1471(3) 0.0737(18) Uani 0.696(7) 1 d PDU A 2
F27B F 0.8145(4) 0.7101(5) 0.0354(2) 0.102(2) Uani 0.696(7) 1 d PDU A 2
F28B F 1.0196(4) 0.7840(6) 0.0421(2) 0.082(2) Uani 0.696(7) 1 d PDU A 2
F29B F 1.1489(3) 0.8675(5) 0.1666(3) 0.0504(12) Uani 0.696(7) 1 d PDU A 2
F30B F 1.0767(4) 0.8823(4) 0.2793(2) 0.0392(11) Uani 0.696(7) 1 d PDU A 2
C40 C 0.33012(17) 0.35164(17) 0.18009(13) 0.0416(6) Uani 1 1 d . . .
H40A H 0.2718 0.2900 0.1806 0.050 Uiso 1 1 calc R . .
H40B H 0.3086 0.4041 0.1900 0.050 Uiso 1 1 calc R . .
C41 C 0.35269(18) 0.35050(17) 0.10877(12) 0.0428(6) Uani 1 1 d . . .
H41A H 0.2880 0.3313 0.0748 0.051 Uiso 1 1 calc R . .
H41B H 0.3785 0.3009 0.0999 0.051 Uiso 1 1 calc R . .
C42 C 0.42965(18) 0.44573(17) 0.09733(12) 0.0393(6) Uani 1 1 d . . .
H42A H 0.4037 0.4951 0.1069 0.047 Uiso 1 1 calc R . .
H42B H 0.4332 0.4397 0.0480 0.047 Uiso 1 1 calc R . .
C43 C 0.52378(17) 0.17723(15) 0.27138(12) 0.0336(5) Uani 1 1 d . B .
C44 C 0.53204(19) 0.12381(16) 0.32322(13) 0.0417(6) Uani 1 1 d . . .
H44A H 0.5899 0.1500 0.3603 0.050 Uiso 1 1 calc R B .
C45 C 0.4557(2) 0.03286(17) 0.32022(14) 0.0500(7) Uani 1 1 d . B .
H45A H 0.4616 -0.0035 0.3552 0.060 Uiso 1 1 calc R . .
C46 C 0.3720(2) -0.00483(16) 0.26717(14) 0.0484(7) Uani 1 1 d . . .
H46A H 0.3196 -0.0670 0.2659 0.058 Uiso 1 1 calc R B .
C47 C 0.3627(2) 0.04685(16) 0.21506(13) 0.0442(6) Uani 1 1 d . B .
H47A H 0.3050 0.0199 0.1778 0.053 Uiso 1 1 calc R . .
C48 C 0.43836(18) 0.13789(15) 0.21807(12) 0.0373(5) Uani 1 1 d . . .
H48A H 0.4317 0.1740 0.1831 0.045 Uiso 1 1 calc R B .
C49 C 0.6855(4) 0.3496(4) 0.35923(15) 0.0419(13) Uani 0.642(10) 1 d PGDU B 1
C50 C 0.7915(4) 0.3907(4) 0.3796(2) 0.0535(13) Uani 0.642(10) 1 d PGU B 1
H50A H 0.8321 0.3912 0.3466 0.064 Uiso 0.642(10) 1 calc PR B 1
C51 C 0.8380(3) 0.4311(4) 0.4482(2) 0.0654(15) Uani 0.642(10) 1 d PGU B 1
H51A H 0.9104 0.4592 0.4620 0.078 Uiso 0.642(10) 1 calc PR B 1
C52 C 0.7785(4) 0.4305(4) 0.49643(16) 0.0544(15) Uani 0.642(10) 1 d PGU B 1
H52A H 0.8102 0.4581 0.5433 0.065 Uiso 0.642(10) 1 calc PR B 1
C53 C 0.6725(4) 0.3894(4) 0.47610(19) 0.0549(14) Uani 0.642(10) 1 d PGU B 1
H53A H 0.6318 0.3889 0.5091 0.066 Uiso 0.642(10) 1 calc PR B 1
C54 C 0.6260(3) 0.3489(5) 0.4075(2) 0.0488(12) Uani 0.642(10) 1 d PGU B 1
H54A H 0.5536 0.3208 0.3936 0.059 Uiso 0.642(10) 1 calc PR B 1
C49B C 0.6747(8) 0.3418(8) 0.3625(3) 0.044(2) Uani 0.358(10) 1 d PGDU B 2
C50B C 0.7770(7) 0.3773(8) 0.3952(4) 0.058(2) Uani 0.358(10) 1 d PGU B 2
H50B H 0.8263 0.3756 0.3697 0.069 Uiso 0.358(10) 1 calc PR B 2
C51B C 0.8071(7) 0.4152(7) 0.4652(4) 0.060(2) Uani 0.358(10) 1 d PGU B 2
H51B H 0.8770 0.4395 0.4875 0.072 Uiso 0.358(10) 1 calc PR B 2
C52B C 0.7350(8) 0.4177(6) 0.5026(3) 0.055(2) Uani 0.358(10) 1 d PGU B 2
H52B H 0.7556 0.4436 0.5504 0.065 Uiso 0.358(10) 1 calc PR B 2
C53B C 0.6327(7) 0.3822(8) 0.4699(4) 0.056(2) Uani 0.358(10) 1 d PGU B 2
H53B H 0.5834 0.3839 0.4954 0.067 Uiso 0.358(10) 1 calc PR B 2
C54B C 0.6026(6) 0.3442(9) 0.3999(4) 0.054(2) Uani 0.358(10) 1 d PGU B 2
H54B H 0.5327 0.3200 0.3776 0.065 Uiso 0.358(10) 1 calc PR B 2
C55 C 0.71758(19) 0.26461(18) 0.23211(14) 0.0465(6) Uani 1 1 d . B .
H55A H 0.7843 0.3216 0.2412 0.056 Uiso 1 1 calc R . .
H55B H 0.7277 0.2117 0.2520 0.056 Uiso 1 1 calc R . .
C56 C 0.6736(2) 0.23357(17) 0.15535(14) 0.0447(6) Uani 1 1 d . B .
H56A H 0.6134 0.1704 0.1459 0.054 Uiso 1 1 calc R . .
H56B H 0.7254 0.2275 0.1308 0.054 Uiso 1 1 calc R . .
C57 C 0.54844(17) 0.27387(15) 0.04329(12) 0.0348(5) Uani 1 1 d . B .
C58 C 0.4782(2) 0.17703(17) 0.03074(15) 0.0499(7) Uani 1 1 d . . .
H58A H 0.4811 0.1369 0.0636 0.060 Uiso 1 1 calc R B .
C59 C 0.4046(2) 0.1400(2) -0.02974(17) 0.0633(8) Uani 1 1 d . B .
H59A H 0.3575 0.0740 -0.0383 0.076 Uiso 1 1 calc R . .
C60 C 0.3984(2) 0.1970(2) -0.07742(16) 0.0579(8) Uani 1 1 d . . .
H60A H 0.3469 0.1708 -0.1184 0.070 Uiso 1 1 calc R B .
C61 C 0.4671(2) 0.29222(19) -0.06568(14) 0.0504(7) Uani 1 1 d . B .
H61A H 0.4632 0.3318 -0.0987 0.060 Uiso 1 1 calc R . .
C62 C 0.54181(18) 0.33056(16) -0.00587(12) 0.0394(6) Uani 1 1 d . . .
H62A H 0.5892 0.3964 0.0017 0.047 Uiso 1 1 calc R B .
C63 C 0.75403(16) 0.41373(15) 0.10917(11) 0.0306(5) Uani 1 1 d . B .
C64 C 0.81486(17) 0.49561(15) 0.15814(12) 0.0346(5) Uani 1 1 d . . .
H64A H 0.7912 0.5089 0.1980 0.042 Uiso 1 1 calc R B .
C65 C 0.90970(17) 0.55791(17) 0.14925(13) 0.0402(6) Uani 1 1 d . B .
H65A H 0.9521 0.6127 0.1836 0.048 Uiso 1 1 calc R . .
C66 C 0.94247(18) 0.54006(18) 0.09021(13) 0.0447(6) Uani 1 1 d . . .
H66A H 1.0068 0.5838 0.0834 0.054 Uiso 1 1 calc R B .
C67 C 0.88283(19) 0.45966(19) 0.04139(13) 0.0480(7) Uani 1 1 d . B .
H67A H 0.9061 0.4478 0.0010 0.058 Uiso 1 1 calc R . .
C68 C 0.78931(18) 0.39594(17) 0.05063(12) 0.0405(6) Uani 1 1 d . . .
H68A H 0.7488 0.3398 0.0170 0.049 Uiso 1 1 calc R B .
N3 N 0.22561(15) 0.23469(15) 0.40150(11) 0.0437(5) Uani 1 1 d U . .
C69 C 0.1580(2) 0.1670(2) 0.33633(15) 0.0622(8) Uani 1 1 d U . .
H69A H 0.1202 0.1992 0.3113 0.075 Uiso 1 1 calc R . .
H69B H 0.1070 0.1092 0.3490 0.075 Uiso 1 1 calc R . .
C70 C 0.2132(3) 0.1349(2) 0.28817(18) 0.0821(10) Uani 1 1 d U . .
H70A H 0.1648 0.0975 0.2451 0.123 Uiso 1 1 calc R . .
H70B H 0.2426 0.0946 0.3098 0.123 Uiso 1 1 calc R . .
H70C H 0.2680 0.1915 0.2783 0.123 Uiso 1 1 calc R . .
C71 C 0.3002(2) 0.32936(19) 0.38732(16) 0.0571(7) Uani 1 1 d U . .
H71A H 0.3442 0.3693 0.4318 0.068 Uiso 1 1 calc R . .
H71B H 0.3449 0.3158 0.3592 0.068 Uiso 1 1 calc R . .
C72 C 0.2531(3) 0.3875(3) 0.35080(18) 0.0826(10) Uani 1 1 d U . .
H72A H 0.3073 0.4474 0.3445 0.124 Uiso 1 1 calc R . .
H72B H 0.2097 0.4027 0.3784 0.124 Uiso 1 1 calc R . .
H72C H 0.2116 0.3501 0.3057 0.124 Uiso 1 1 calc R . .
C73 C 0.2904(2) 0.1909(2) 0.44007(17) 0.0634(8) Uani 1 1 d U . .
H73A H 0.3395 0.1865 0.4122 0.076 Uiso 1 1 calc R . .
H73B H 0.3307 0.2353 0.4839 0.076 Uiso 1 1 calc R . .
C74 C 0.2312(3) 0.0921(2) 0.45635(19) 0.0798(10) Uani 1 1 d U . .
H74A H 0.2783 0.0724 0.4845 0.120 Uiso 1 1 calc R . .
H74B H 0.1974 0.0456 0.4133 0.120 Uiso 1 1 calc R . .
H74C H 0.1797 0.0944 0.4818 0.120 Uiso 1 1 calc R . .
C75 C 0.1549(2) 0.2507(2) 0.44427(15) 0.0609(8) Uani 1 1 d U . .
H75A H 0.1090 0.1876 0.4538 0.073 Uiso 1 1 calc R . .
H75B H 0.1116 0.2757 0.4166 0.073 Uiso 1 1 calc R . .
C76 C 0.2077(3) 0.3198(2) 0.51251(16) 0.0730(9) Uani 1 1 d U . .
H76A H 0.1562 0.3245 0.5370 0.110 Uiso 1 1 calc R . .
H76B H 0.2507 0.3837 0.5038 0.110 Uiso 1 1 calc R . .
H76C H 0.2505 0.2957 0.5407 0.110 Uiso 1 1 calc R . .

loop_
_atom_site_aniso_label
_atom_site_aniso_U_11
_atom_site_aniso_U_22
_atom_site_aniso_U_33
_atom_site_aniso_U_23
_atom_site_aniso_U_13
_atom_site_aniso_U_12
Ni1 0.03024(15) 0.02758(13) 0.03078(16) 0.01034(11) 0.01231(12) 0.01562(11)
Fe1 0.02691(16) 0.02729(15) 0.03042(17) 0.00543(12) 0.00833(13) 0.01325(13)
S1 0.0302(3) 0.0307(3) 0.0349(3) 0.0102(2) 0.0131(2) 0.0127(2)
S2 0.0374(3) 0.0312(3) 0.0331(3) 0.0120(2) 0.0152(2) 0.0197(2)
P1 0.0330(3) 0.0340(3) 0.0387(3) 0.0155(3) 0.0108(3) 0.0166(3)
P2 0.0357(3) 0.0260(3) 0.0388(3) 0.0092(2) 0.0173(3) 0.0156(2)
B1 0.0244(12) 0.0313(12) 0.0294(13) 0.0052(10) 0.0077(10) 0.0138(10)
B2 0.0281(13) 0.0295(12) 0.0437(16) 0.0075(11) 0.0069(12) 0.0100(11)
N1 0.0287(10) 0.0300(9) 0.0278(10) 0.0025(7) 0.0071(8) 0.0131(8)
N2 0.0297(10) 0.0317(10) 0.0420(12) 0.0045(8) 0.0066(9) 0.0120(9)
O1 0.0937(15) 0.0815(14) 0.0300(11) 0.0093(9) 0.0137(10) 0.0468(12)
C1 0.0437(14) 0.0396(13) 0.0409(15) 0.0058(11) 0.0067(12) 0.0218(11)
C2 0.0278(11) 0.0272(10) 0.0236(11) 0.0031(8) 0.0084(9) 0.0091(9)
C3 0.0287(11) 0.0269(10) 0.0328(12) 0.0065(9) 0.0118(9) 0.0121(9)
C4 0.0310(12) 0.0309(11) 0.0341(13) 0.0086(9) 0.0108(10) 0.0126(9)
C5 0.0421(13) 0.0346(12) 0.0453(15) 0.0091(10) 0.0211(12) 0.0216(11)
C6 0.0512(15) 0.0363(12) 0.0323(13) -0.0011(10) 0.0170(12) 0.0153(11)
C7 0.0440(14) 0.0453(13) 0.0293(13) 0.0045(10) 0.0072(11) 0.0180(11)
C8 0.0346(12) 0.0421(12) 0.0337(13) 0.0070(10) 0.0122(10) 0.0208(10)
F1 0.0351(7) 0.0427(7) 0.0445(8) 0.0034(6) 0.0070(6) 0.0234(6)
F2 0.0567(9) 0.0522(8) 0.0632(10) 0.0021(7) 0.0224(8) 0.0353(7)
F3 0.0788(11) 0.0596(9) 0.0419(9) -0.0096(7) 0.0178(8) 0.0332(8)
F4 0.0625(10) 0.0742(10) 0.0327(8) -0.0059(7) -0.0041(7) 0.0329(8)
F5 0.0531(9) 0.0711(9) 0.0360(8) -0.0026(7) -0.0011(7) 0.0429(8)
C9 0.0283(11) 0.0287(10) 0.0376(13) 0.0066(9) 0.0062(10) 0.0162(9)
C10 0.0323(12) 0.0331(11) 0.0384(13) 0.0059(10) 0.0066(10) 0.0161(10)
C11 0.0446(15) 0.0355(12) 0.0479(16) -0.0011(11) -0.0032(12) 0.0152(11)
C12 0.0354(14) 0.0355(13) 0.0669(19) 0.0103(13) 0.0008(13) 0.0027(11)
C13 0.0356(14) 0.0437(14) 0.0594(18) 0.0184(13) 0.0141(13) 0.0098(11)
C14 0.0352(13) 0.0356(12) 0.0436(14) 0.0100(11) 0.0101(11) 0.0152(10)
F6 0.0431(8) 0.0431(7) 0.0369(8) -0.0010(6) 0.0091(6) 0.0180(6)
F7 0.0687(11) 0.0483(9) 0.0552(10) -0.0122(8) -0.0048(8) 0.0095(8)
F8 0.0521(10) 0.0525(9) 0.0964(14) 0.0062(9) 0.0001(9) -0.0135(8)
F9 0.0530(10) 0.0654(10) 0.0883(13) 0.0253(9) 0.0343(9) 0.0018(8)
F10 0.0530(9) 0.0496(8) 0.0460(9) 0.0096(7) 0.0260(7) 0.0114(7)
C15 0.0285(11) 0.0274(10) 0.0296(12) 0.0026(9) 0.0090(9) 0.0135(9)
C16 0.0304(12) 0.0346(11) 0.0349(13) 0.0019(10) 0.0066(10) 0.0148(10)
C17 0.0376(13) 0.0312(12) 0.0463(15) 0.0039(11) 0.0153(12) 0.0085(10)
C18 0.0579(16) 0.0345(12) 0.0431(15) 0.0136(11) 0.0247(13) 0.0222(12)
C19 0.0465(14) 0.0402(12) 0.0343(13) 0.0066(10) 0.0090(11) 0.0246(11)
C20 0.0310(12) 0.0277(10) 0.0330(12) 0.0021(9) 0.0073(10) 0.0117(9)
F11 0.0295(7) 0.0428(7) 0.0454(8) 0.0029(6) -0.0001(6) 0.0078(6)
F12 0.0459(9) 0.0404(8) 0.0685(11) 0.0084(7) 0.0175(8) 0.0000(7)
F13 0.0795(11) 0.0426(8) 0.0637(10) 0.0284(7) 0.0319(9) 0.0244(8)
F14 0.0629(9) 0.0546(8) 0.0437(8) 0.0175(7) 0.0061(7) 0.0326(7)
F15 0.0316(7) 0.0400(7) 0.0472(8) 0.0097(6) 0.0013(6) 0.0141(6)
C21 0.0316(12) 0.0337(11) 0.0339(13) 0.0047(9) 0.0073(10) 0.0192(10)
C22 0.026(2) 0.036(2) 0.041(3) 0.005(2) -0.004(2) 0.013(2)
C23 0.033(2) 0.035(2) 0.034(3) -0.005(2) -0.004(2) 0.011(2)
C24 0.036(3) 0.052(2) 0.038(3) -0.004(2) -0.001(2) 0.021(2)
C25 0.051(3) 0.051(2) 0.042(3) 0.004(2) -0.004(2) 0.037(2)
C26 0.042(3) 0.044(2) 0.053(3) 0.014(2) -0.003(2) 0.0214(19)
C27 0.032(3) 0.042(2) 0.060(3) 0.011(2) -0.002(2) 0.0174(19)
F16 0.047(2) 0.0295(19) 0.042(2) -0.0024(16) 0.0166(18) 0.0070(17)
F17 0.049(2) 0.059(2) 0.043(3) -0.0083(19) 0.0078(19) 0.0280(19)
F18 0.069(3) 0.062(2) 0.053(3) 0.0019(17) -0.011(2) 0.0525(18)
F19 0.074(3) 0.0405(18) 0.104(4) 0.024(2) 0.021(2) 0.0273(17)
F20 0.041(2) 0.0378(18) 0.113(4) 0.019(2) 0.036(2) 0.0140(16)
C22B 0.027(3) 0.033(3) 0.037(3) 0.001(3) 0.004(3) 0.011(3)
C23B 0.030(3) 0.028(2) 0.031(3) 0.000(2) 0.000(3) 0.004(2)
C24B 0.037(3) 0.048(3) 0.038(3) -0.008(3) 0.000(3) 0.022(3)
C25B 0.053(3) 0.053(3) 0.048(3) 0.010(3) -0.003(3) 0.037(2)
C26B 0.050(3) 0.049(3) 0.060(3) 0.025(2) 0.006(3) 0.034(2)
C27B 0.025(3) 0.046(3) 0.061(3) 0.019(2) 0.013(3) 0.020(2)
F16B 0.063(4) 0.030(2) 0.046(3) -0.005(2) 0.021(3) -0.002(2)
F17B 0.059(4) 0.071(4) 0.049(4) -0.014(3) 0.011(3) 0.028(3)
F18B 0.077(4) 0.080(3) 0.064(4) 0.019(3) 0.002(3) 0.066(3)
F19B 0.138(6) 0.065(3) 0.108(5) 0.055(3) 0.053(4) 0.067(3)
F20B 0.087(4) 0.060(4) 0.120(5) 0.054(3) 0.071(4) 0.044(3)
C28 0.0266(11) 0.0349(11) 0.0371(13) 0.0062(10) 0.0108(10) 0.0117(9)
C29 0.0340(12) 0.0371(12) 0.0323(13) 0.0013(10) 0.0082(10) 0.0144(10)
C30 0.0461(14) 0.0434(13) 0.0479(15) 0.0095(11) 0.0111(12) 0.0283(12)
C31 0.0436(14) 0.0527(15) 0.0412(15) 0.0108(12) 0.0015(12) 0.0250(12)
C32 0.0365(13) 0.0422(13) 0.0386(14) -0.0020(11) 0.0012(11) 0.0123(11)
C33 0.0329(12) 0.0341(12) 0.0449(14) 0.0041(10) 0.0075(11) 0.0157(10)
F21 0.0612(9) 0.0450(8) 0.0410(8) -0.0035(6) 0.0029(7) 0.0308(7)
F22 0.0779(11) 0.0564(9) 0.0630(10) 0.0073(8) 0.0042(8) 0.0470(8)
F23 0.0791(11) 0.0743(11) 0.0563(10) 0.0055(8) -0.0174(9) 0.0442(9)
F24 0.0692(10) 0.0570(9) 0.0486(9) -0.0130(7) -0.0171(8) 0.0267(8)
F25 0.0551(9) 0.0368(7) 0.0641(10) -0.0085(7) -0.0116(8) 0.0223(7)
C34 0.028(3) 0.032(4) 0.037(4) 0.009(3) 0.007(3) 0.010(3)
C35 0.029(3) 0.040(4) 0.035(3) 0.016(3) 0.004(3) 0.012(3)
C36 0.039(3) 0.050(4) 0.027(3) 0.015(3) 0.000(3) 0.021(3)
C37 0.040(3) 0.053(4) 0.030(3) 0.014(3) 0.011(3) 0.023(3)
C38 0.035(3) 0.042(4) 0.034(3) 0.008(3) 0.006(3) 0.012(3)
C39 0.032(3) 0.033(4) 0.033(3) 0.003(3) 0.009(3) 0.011(3)
F26 0.024(3) 0.068(5) 0.034(4) 0.013(3) 0.001(3) 0.002(3)
F27 0.039(3) 0.095(5) 0.028(3) 0.003(3) 0.003(3) 0.021(3)
F28 0.043(3) 0.085(5) 0.026(4) 0.015(3) 0.015(3) 0.029(3)
F29 0.033(3) 0.065(6) 0.045(4) -0.002(4) 0.021(3) 0.009(3)
F30 0.027(4) 0.043(4) 0.045(4) -0.013(3) 0.010(3) -0.002(3)
C34B 0.0308(19) 0.030(2) 0.035(2) 0.0063(18) 0.0015(17) 0.0122(18)
C35B 0.0326(19) 0.044(2) 0.043(2) 0.0151(17) -0.0020(17) 0.0050(16)
C36B 0.058(2) 0.055(3) 0.032(2) 0.0112(18) -0.0068(17) 0.012(2)
C37B 0.058(2) 0.056(2) 0.0285(19) 0.0132(18) 0.0092(18) 0.015(2)
C38B 0.0360(19) 0.037(2) 0.038(2) 0.0060(18) 0.0110(17) 0.0109(18)
C39B 0.0314(18) 0.0286(19) 0.0291(19) -0.0001(16) 0.0027(16) 0.0087(16)
F26B 0.0346(18) 0.092(4) 0.063(3) 0.025(2) -0.0155(15) 0.0006(16)
F27B 0.086(3) 0.133(4) 0.0333(19) 0.009(2) -0.0213(19) 0.007(3)
F28B 0.095(3) 0.099(3) 0.0315(19) 0.007(2) 0.017(2) 0.020(3)
F29B 0.0439(18) 0.051(2) 0.051(2) 0.0025(17) 0.0189(15) 0.0135(13)
F30B 0.0279(15) 0.049(2) 0.0315(16) -0.0058(13) 0.0057(12) 0.0097(13)
C40 0.0273(12) 0.0397(13) 0.0534(16) 0.0074(11) 0.0069(11) 0.0106(10)
C41 0.0369(13) 0.0474(14) 0.0418(15) 0.0017(11) -0.0023(11) 0.0205(11)
C42 0.0479(14) 0.0496(13) 0.0294(13) 0.0110(10) 0.0065(11) 0.0295(12)
C43 0.0355(12) 0.0330(11) 0.0389(13) 0.0117(10) 0.0141(10) 0.0175(10)
C44 0.0455(14) 0.0407(13) 0.0446(15) 0.0193(11) 0.0111(12) 0.0208(11)
C45 0.0581(17) 0.0396(13) 0.0586(17) 0.0260(12) 0.0179(14) 0.0211(12)
C46 0.0556(16) 0.0258(11) 0.0612(18) 0.0107(12) 0.0182(14) 0.0117(11)
C47 0.0482(15) 0.0303(12) 0.0502(16) 0.0040(11) 0.0078(12) 0.0141(11)
C48 0.0463(14) 0.0300(11) 0.0404(14) 0.0114(10) 0.0150(11) 0.0178(10)
C49 0.049(2) 0.036(2) 0.043(2) 0.018(2) 0.0081(19) 0.018(2)
C50 0.048(2) 0.062(3) 0.047(2) 0.022(2) 0.005(2) 0.019(2)
C51 0.056(3) 0.068(3) 0.057(3) 0.015(2) -0.001(2) 0.014(2)
C52 0.064(3) 0.051(3) 0.044(2) 0.005(2) -0.002(2) 0.025(2)
C53 0.062(3) 0.054(2) 0.038(2) 0.011(2) -0.002(2) 0.017(3)
C54 0.053(2) 0.048(2) 0.035(2) 0.004(2) 0.0038(19) 0.013(2)
C49B 0.052(4) 0.034(3) 0.041(3) 0.025(3) -0.002(3) 0.013(3)
C50B 0.055(3) 0.058(4) 0.053(4) 0.015(3) -0.001(3) 0.020(3)
C51B 0.058(4) 0.058(4) 0.055(4) 0.009(3) -0.010(3) 0.022(3)
C52B 0.059(5) 0.047(4) 0.043(4) 0.013(3) -0.012(3) 0.015(4)
C53B 0.064(4) 0.054(4) 0.042(3) 0.014(3) -0.008(3) 0.022(4)
C54B 0.064(4) 0.052(3) 0.035(3) 0.014(3) -0.003(3) 0.016(3)
C55 0.0411(14) 0.0496(14) 0.0688(18) 0.0313(13) 0.0248(13) 0.0300(12)
C56 0.0510(15) 0.0382(12) 0.0646(18) 0.0221(12) 0.0296(13) 0.0296(12)
C57 0.0351(12) 0.0284(11) 0.0423(14) 0.0006(10) 0.0180(11) 0.0125(10)
C58 0.0537(16) 0.0323(12) 0.0584(17) 0.0029(12) 0.0234(14) 0.0098(12)
C59 0.0533(18) 0.0389(14) 0.075(2) -0.0137(15) 0.0152(16) 0.0013(13)
C60 0.0470(16) 0.0531(16) 0.0597(19) -0.0155(14) -0.0008(14) 0.0169(13)
C61 0.0477(15) 0.0488(15) 0.0524(17) 0.0009(13) 0.0068(13) 0.0211(13)
C62 0.0370(13) 0.0301(11) 0.0470(15) 0.0007(10) 0.0081(11) 0.0116(10)
C63 0.0300(11) 0.0321(11) 0.0347(13) 0.0085(9) 0.0127(10) 0.0156(9)
C64 0.0373(13) 0.0381(12) 0.0330(13) 0.0052(10) 0.0137(10) 0.0185(10)
C65 0.0326(13) 0.0408(13) 0.0403(14) -0.0002(11) 0.0074(11) 0.0103(10)
C66 0.0288(13) 0.0541(15) 0.0481(16) 0.0073(12) 0.0160(11) 0.0120(11)
C67 0.0390(14) 0.0600(16) 0.0411(15) -0.0001(12) 0.0208(12) 0.0144(12)
C68 0.0369(13) 0.0417(13) 0.0394(14) -0.0001(11) 0.0146(11) 0.0125(11)
N3 0.0376(11) 0.0537(12) 0.0459(12) 0.0153(10) 0.0190(10) 0.0203(10)
C69 0.0678(19) 0.0722(19) 0.0495(17) 0.0089(14) 0.0124(15) 0.0329(16)
C70 0.113(3) 0.071(2) 0.077(2) 0.0149(17) 0.052(2) 0.041(2)
C71 0.0630(18) 0.0555(16) 0.0702(19) 0.0272(14) 0.0420(15) 0.0291(14)
C72 0.123(3) 0.091(2) 0.085(2) 0.0470(19) 0.059(2) 0.077(2)
C73 0.0536(17) 0.0573(16) 0.079(2) 0.0255(15) 0.0070(15) 0.0229(14)
C74 0.090(2) 0.0589(18) 0.085(2) 0.0310(17) 0.0128(19) 0.0239(17)
C75 0.0533(17) 0.0729(19) 0.0586(18) 0.0106(15) 0.0311(14) 0.0220(15)
C76 0.088(2) 0.0657(19) 0.060(2) 0.0083(16) 0.0325(18) 0.0212(17)

loop_
_atom_type_symbol
_atom_type_description
_atom_type_scat_dispersion_real
_atom_type_scat_dispersion_imag
_atom_type_scat_source
C C 0.0033 0.0016 'International Tables Vol C Tables 4.2.6.8 and 6.1.1.4'
H H 0.0000 0.0000 'International Tables Vol C Tables 4.2.6.8 and 6.1.1.4'
B B 0.0013 0.0007 'International Tables Vol C Tables 4.2.6.8 and 6.1.1.4'
F F 0.0171 0.0103 'International Tables Vol C Tables 4.2.6.8 and 6.1.1.4'
Fe Fe 0.3463 0.8444 'International Tables Vol C Tables 4.2.6.8 and 6.1.1.4'
N N 0.0061 0.0033 'International Tables Vol C Tables 4.2.6.8 and 6.1.1.4'
Ni Ni 0.3393 1.1124 'International Tables Vol C Tables 4.2.6.8 and 6.1.1.4'
O O 0.0106 0.0060 'International Tables Vol C Tables 4.2.6.8 and 6.1.1.4'
P P 0.1023 0.0942 'International Tables Vol C Tables 4.2.6.8 and 6.1.1.4'
S S 0.1246 0.1234 'International Tables Vol C Tables 4.2.6.8 and 6.1.1.4'
Cl Cl 0.1484 0.1585 'International Tables Vol C Tables 4.2.6.8 and 6.1.1.4'

loop_
_exptl_crystal_face_index_h
_exptl_crystal_face_index_k
_exptl_crystal_face_index_l
_exptl_crystal_face_perp_dist
0.00 0.00 -1.00 0.0670
0.00 0.00 1.00 0.0410
-3.00 0.00 2.00 0.0590
3.00 0.00 -2.00 0.1620
1.00 3.00 -2.00 0.1800
3.00 -3.00 -1.00 0.1430
0.00 4.00 -1.00 0.1870
-4.00 0.00 -1.00 0.0710

loop_
_geom_angle_atom_site_label_1
_geom_angle_atom_site_label_2
_geom_angle_atom_site_label_3
_geom_angle
P2 Ni1 P1 87.77(3)
P2 Ni1 S2 92.89(2)
P1 Ni1 S2 168.45(3)
P2 Ni1 S1 147.71(2)
P1 Ni1 S1 97.12(2)
S2 Ni1 S1 88.48(2)
P2 Ni1 Fe1 145.50(2)
P1 Ni1 Fe1 117.81(2)
S2 Ni1 Fe1 57.350(19)
S1 Ni1 Fe1 56.952(16)
P2 Ni1 H1 132.7(8)
P1 Ni1 H1 90.5(8)
S2 Ni1 H1 80.6(8)
S1 Ni1 H1 79.4(8)
Fe1 Ni1 H1 35.2(8)
C1 Fe1 C21 94.01(10)
C1 Fe1 C2 90.61(10)
C21 Fe1 C2 95.96(9)
C1 Fe1 S2 170.17(8)
C21 Fe1 S2 90.08(7)
C2 Fe1 S2 97.86(6)
C1 Fe1 S1 88.49(8)
C21 Fe1 S1 167.09(7)
C2 Fe1 S1 96.68(6)
S2 Fe1 S1 85.59(2)
C1 Fe1 Ni1 116.64(8)
C21 Fe1 Ni1 111.75(7)
C2 Fe1 Ni1 138.29(6)
S2 Fe1 Ni1 53.547(15)
S1 Fe1 Ni1 56.202(18)
C1 Fe1 H1 90.3(9)
C21 Fe1 H1 84.8(9)
C2 Fe1 H1 178.8(9)
S2 Fe1 H1 81.2(9)
S1 Fe1 H1 82.5(9)
Ni1 Fe1 H1 40.5(9)
C40 S1 Ni1 110.67(8)
C40 S1 Fe1 108.39(8)
Ni1 S1 Fe1 66.846(18)
C42 S2 Ni1 110.89(8)
C42 S2 Fe1 109.88(8)
Ni1 S2 Fe1 69.10(2)
C49 P1 C43 106.76(19)
C43 P1 C49B 101.4(3)
C49 P1 C55 106.5(2)
C43 P1 C55 103.53(11)
C49B P1 C55 110.1(4)
C49 P1 Ni1 117.4(2)
C43 P1 Ni1 114.52(8)
C49B P1 Ni1 119.3(4)
C55 P1 Ni1 106.97(8)
C63 P2 C57 106.25(10)
C63 P2 C56 102.31(11)
C57 P2 C56 106.78(11)
C63 P2 Ni1 115.61(7)
C57 P2 Ni1 115.77(7)
C56 P2 Ni1 108.97(8)
N1 B1 C3 111.17(17)
N1 B1 C9 103.86(16)
C3 B1 C9 113.93(18)
N1 B1 C15 107.14(17)
C3 B1 C15 105.07(16)
C9 B1 C15 115.59(18)
N2 B2 C22B 105.4(3)
N2 B2 C34B 109.4(2)
C22B B2 C34B 111.1(4)
N2 B2 C28 105.42(18)
C22B B2 C28 115.8(3)
C34B B2 C28 109.4(2)
N2 B2 C34 105.8(3)
C22B B2 C34 112.6(6)
C28 B2 C34 110.9(4)
N2 B2 C22 107.6(2)
C34B B2 C22 113.3(3)
C28 B2 C22 111.3(3)
C34 B2 C22 115.1(5)
C2 N1 B1 177.0(2)
C21 N2 B2 178.4(2)
O1 C1 Fe1 176.1(2)
N1 C2 Fe1 174.85(18)
C4 C3 C8 113.22(19)
C4 C3 B1 118.60(19)
C8 C3 B1 127.95(19)
F1 C4 C5 116.69(19)
F1 C4 C3 118.81(19)
C5 C4 C3 124.5(2)
F2 C5 C6 120.0(2)
F2 C5 C4 120.5(2)
C6 C5 C4 119.5(2)
F3 C6 C5 120.5(2)
F3 C6 C7 120.5(2)
C5 C6 C7 119.0(2)
F4 C7 C6 119.6(2)
F4 C7 C8 120.4(2)
C6 C7 C8 120.0(2)
F5 C8 C7 115.2(2)
F5 C8 C3 121.05(19)
C7 C8 C3 123.7(2)
C14 C9 C10 113.2(2)
C14 C9 B1 126.0(2)
C10 C9 B1 120.49(19)
F6 C10 C11 116.3(2)
F6 C10 C9 119.32(19)
C11 C10 C9 124.4(2)
F7 C11 C10 120.9(2)
F7 C11 C12 119.8(2)
C10 C11 C12 119.3(2)
F8 C12 C13 120.3(3)
F8 C12 C11 120.6(3)
C13 C12 C11 119.2(2)
F9 C13 C12 120.2(2)
F9 C13 C14 120.0(2)
C12 C13 C14 119.7(2)
F10 C14 C13 115.0(2)
F10 C14 C9 120.80(19)
C13 C14 C9 124.2(2)
C20 C15 C16 113.33(19)
C20 C15 B1 127.88(19)
C16 C15 B1 118.68(19)
F11 C16 C17 116.2(2)
F11 C16 C15 119.35(19)
C17 C16 C15 124.4(2)
F12 C17 C16 120.8(2)
F12 C17 C18 119.7(2)
C16 C17 C18 119.5(2)
F13 C18 C17 120.6(2)
F13 C18 C19 120.1(2)
C17 C18 C19 119.3(2)
F14 C19 C18 119.9(2)
F14 C19 C20 120.6(2)
C18 C19 C20 119.4(2)
F15 C20 C19 115.41(19)
F15 C20 C15 120.64(19)
C19 C20 C15 123.9(2)
N2 C21 Fe1 177.43(19)
C23 C22 C27 120.0
C23 C22 B2 118.7(3)
C27 C22 B2 121.3(3)
F16 C23 C24 116.2(4)
F16 C23 C22 123.5(4)
C24 C23 C22 120.0
F17 C24 C23 120.8(4)
F17 C24 C25 119.2(4)
C23 C24 C25 120.0
F18 C25 C26 119.2(4)
F18 C25 C24 120.7(4)
C26 C25 C24 120.0
F19 C26 C25 118.6(4)
F19 C26 C27 121.4(4)
C25 C26 C27 120.0
F20 C27 C26 115.6(3)
F20 C27 C22 124.4(3)
C26 C27 C22 120.0
C23B C22B C27B 108.4(4)
C23B C22B B2 123.5(5)
C27B C22B B2 127.8(5)
F16B C23B C24B 115.4(6)
F16B C23B C22B 117.0(6)
C24B C23B C22B 127.6(5)
F17B C24B C25B 119.8(6)
F17B C24B C23B 120.8(7)
C25B C24B C23B 119.3(5)
F18B C25B C26B 122.0(6)
F18B C25B C24B 121.0(6)
C26B C25B C24B 117.0(5)
F19B C26B C25B 119.4(6)
F19B C26B C27B 119.1(6)
C25B C26B C27B 121.5(5)
F20B C27B C26B 116.8(6)
F20B C27B C22B 117.3(6)
C26B C27B C22B 125.9(5)
C33 C28 C29 113.3(2)
C33 C28 B2 126.9(2)
C29 C28 B2 119.80(19)
F21 C29 C30 116.0(2)
F21 C29 C28 119.7(2)
C30 C29 C28 124.3(2)
F22 C30 C31 119.8(2)
F22 C30 C29 120.8(2)
C31 C30 C29 119.4(2)
F23 C31 C32 120.1(2)
F23 C31 C30 120.9(2)
C32 C31 C30 118.9(2)
F24 C32 C31 119.6(2)
F24 C32 C33 120.5(2)
C31 C32 C33 119.9(2)
F25 C33 C28 120.6(2)
F25 C33 C32 115.3(2)
C28 C33 C32 124.1(2)
C35 C34 C39 120.0
C35 C34 B2 125.1(4)
C39 C34 B2 114.7(4)
F26 C35 C36 116.6(5)
F26 C35 C34 123.2(5)
C36 C35 C34 120.0
F27 C36 C35 119.1(5)
F27 C36 C37 120.7(5)
C35 C36 C37 120.0
F28 C37 C38 120.9(6)
F28 C37 C36 119.1(6)
C38 C37 C36 120.0
F29 C38 C37 118.8(6)
F29 C38 C39 121.1(6)
C37 C38 C39 120.0
F30 C39 C38 116.8(6)
F30 C39 C34 123.2(6)
C38 C39 C34 120.0
C39B C34B C35B 111.0(3)
C39B C34B B2 126.8(3)
C35B C34B B2 122.2(3)
F26B C35B C36B 115.9(4)
F26B C35B C34B 118.9(4)
C36B C35B C34B 125.2(3)
F27B C36B C37B 119.3(4)
F27B C36B C35B 120.5(4)
C37B C36B C35B 120.1(3)
F28B C37B C38B 120.4(4)
F28B C37B C36B 121.3(4)
C38B C37B C36B 118.3(4)
F29B C38B C37B 120.1(4)
F29B C38B C39B 120.1(4)
C37B C38B C39B 119.8(3)
F30B C39B C38B 116.2(4)
F30B C39B C34B 118.2(4)
C38B C39B C34B 125.5(3)
C41 C40 S1 115.01(16)
C41 C40 H40A 108.5
S1 C40 H40A 108.5
C41 C40 H40B 108.5
S1 C40 H40B 108.5
H40A C40 H40B 107.5
C40 C41 C42 114.4(2)
C40 C41 H41A 108.7
C42 C41 H41A 108.7
C40 C41 H41B 108.7
C42 C41 H41B 108.7
H41A C41 H41B 107.6
C41 C42 S2 116.52(16)
C41 C42 H42A 108.2
S2 C42 H42A 108.2
C41 C42 H42B 108.2
S2 C42 H42B 108.2
H42A C42 H42B 107.3
C48 C43 C44 119.0(2)
C48 C43 P1 119.06(17)
C44 C43 P1 121.87(17)
C45 C44 C43 119.9(2)
C45 C44 H44A 120.1
C43 C44 H44A 120.1
C46 C45 C44 120.3(2)
C46 C45 H45A 119.8
C44 C45 H45A 119.8
C45 C46 C47 120.7(2)
C45 C46 H46A 119.7
C47 C46 H46A 119.7
C48 C47 C46 119.2(2)
C48 C47 H47A 120.4
C46 C47 H47A 120.4
C47 C48 C43 120.9(2)
C47 C48 H48A 119.5
C43 C48 H48A 119.5
C50 C49 C54 120.0
C50 C49 P1 120.2(3)
C54 C49 P1 119.8(3)
C51 C50 C49 120.0
C51 C50 H50A 120.0
C49 C50 H50A 120.0
C52 C51 C50 120.0
C52 C51 H51A 120.0
C50 C51 H51A 120.0
C51 C52 C53 120.0
C51 C52 H52A 120.0
C53 C52 H52A 120.0
C54 C53 C52 120.0
C54 C53 H53A 120.0
C52 C53 H53A 120.0
C53 C54 C49 120.0
C53 C54 H54A 120.0
C49 C54 H54A 120.0
C50B C49B C54B 120.0
C50B C49B P1 125.0(6)
C54B C49B P1 115.0(6)
C49B C50B C51B 120.0
C49B C50B H50B 120.0
C51B C50B H50B 120.0
C52B C51B C50B 120.0
C52B C51B H51B 120.0
C50B C51B H51B 120.0
C51B C52B C53B 120.0
C51B C52B H52B 120.0
C53B C52B H52B 120.0
C52B C53B C54B 120.0
C52B C53B H53B 120.0
C54B C53B H53B 120.0
C53B C54B C49B 120.0
C53B C54B H54B 120.0
C49B C54B H54B 120.0
C56 C55 P1 106.51(16)
C56 C55 H55A 110.4
P1 C55 H55A 110.4
C56 C55 H55B 110.4
P1 C55 H55B 110.4
H55A C55 H55B 108.6
C55 C56 P2 106.98(16)
C55 C56 H56A 110.3
P2 C56 H56A 110.3
C55 C56 H56B 110.3
P2 C56 H56B 110.3
H56A C56 H56B 108.6
C62 C57 C58 118.6(2)
C62 C57 P2 120.80(16)
C58 C57 P2 120.2(2)
C59 C58 C57 119.7(3)
C59 C58 H58A 120.2
C57 C58 H58A 120.2
C60 C59 C58 121.1(2)
C60 C59 H59A 119.5
C58 C59 H59A 119.5
C59 C60 C61 119.8(3)
C59 C60 H60A 120.1
C61 C60 H60A 120.1
C60 C61 C62 120.2(3)
C60 C61 H61A 119.9
C62 C61 H61A 119.9
C61 C62 C57 120.8(2)
C61 C62 H62A 119.6
C57 C62 H62A 119.6
C64 C63 C68 119.1(2)
C64 C63 P2 119.30(17)
C68 C63 P2 121.40(17)
C65 C64 C63 120.4(2)
C65 C64 H64A 119.8
C63 C64 H64A 119.8
C66 C65 C64 119.6(2)
C66 C65 H65A 120.2
C64 C65 H65A 120.2
C67 C66 C65 120.4(2)
C67 C66 H66A 119.8
C65 C66 H66A 119.8
C66 C67 C68 120.3(2)
C66 C67 H67A 119.8
C68 C67 H67A 119.8
C67 C68 C63 120.1(2)
C67 C68 H68A 119.9
C63 C68 H68A 119.9
C69 N3 C75 106.3(2)
C69 N3 C71 112.2(2)
C75 N3 C71 110.8(2)
C69 N3 C73 110.6(2)
C75 N3 C73 110.9(2)
C71 N3 C73 106.06(19)
N3 C69 C70 115.1(3)
N3 C69 H69A 108.5
C70 C69 H69A 108.5
N3 C69 H69B 108.5
C70 C69 H69B 108.5
H69A C69 H69B 107.5
C69 C70 H70A 109.5
C69 C70 H70B 109.5
H70A C70 H70B 109.5
C69 C70 H70C 109.5
H70A C70 H70C 109.5
H70B C70 H70C 109.5
C72 C71 N3 115.7(2)
C72 C71 H71A 108.4
N3 C71 H71A 108.4
C72 C71 H71B 108.4
N3 C71 H71B 108.4
H71A C71 H71B 107.4
C71 C72 H72A 109.5
C71 C72 H72B 109.5
H72A C72 H72B 109.5
C71 C72 H72C 109.5
H72A C72 H72C 109.5
H72B C72 H72C 109.5
C74 C73 N3 115.3(2)
C74 C73 H73A 108.5
N3 C73 H73A 108.5
C74 C73 H73B 108.5
N3 C73 H73B 108.5
H73A C73 H73B 107.5
C73 C74 H74A 109.5
C73 C74 H74B 109.5
H74A C74 H74B 109.5
C73 C74 H74C 109.5
H74A C74 H74C 109.5
H74B C74 H74C 109.5
N3 C75 C76 115.3(2)
N3 C75 H75A 108.5
C76 C75 H75A 108.5
N3 C75 H75B 108.5
C76 C75 H75B 108.5
H75A C75 H75B 107.5
C75 C76 H76A 109.5
C75 C76 H76B 109.5
H76A C76 H76B 109.5
C75 C76 H76C 109.5
H76A C76 H76C 109.5
H76B C76 H76C 109.5

loop_
_geom_bond_atom_site_label_1
_geom_bond_atom_site_label_2
_geom_bond_distance
Ni1 P2 2.1381(7)
Ni1 P1 2.1592(7)
Ni1 S2 2.1952(6)
Ni1 S1 2.3045(7)
Ni1 Fe1 2.5497(5)
Ni1 H1 1.71(2)
Fe1 C1 1.758(3)
Fe1 C21 1.866(2)
Fe1 C2 1.889(2)
Fe1 S2 2.2980(7)
Fe1 S1 2.3244(6)
Fe1 H1 1.52(2)
S1 C40 1.826(2)
S2 C42 1.831(2)
P1 C49 1.812(3)
P1 C43 1.818(2)
P1 C49B 1.832(5)
P1 C55 1.841(2)
P2 C63 1.813(2)
P2 C57 1.818(2)
P2 C56 1.845(2)
B1 N1 1.555(3)
B1 C3 1.642(3)
B1 C9 1.649(3)
B1 C15 1.653(3)
B2 N2 1.544(3)
B2 C22B 1.630(6)
B2 C34B 1.636(4)
B2 C28 1.653(3)
B2 C34 1.668(6)
B2 C22 1.682(4)
N1 C2 1.152(3)
N2 C21 1.155(3)
O1 C1 1.152(3)
C3 C4 1.389(3)
C3 C8 1.392(3)
C4 F1 1.358(2)
C4 C5 1.379(3)
C5 F2 1.351(3)
C5 C6 1.368(3)
C6 F3 1.346(3)
C6 C7 1.368(3)
C7 F4 1.347(3)
C7 C8 1.382(3)
C8 F5 1.350(2)
C9 C14 1.386(3)
C9 C10 1.388(3)
C10 F6 1.350(3)
C10 C11 1.377(3)
C11 F7 1.341(3)
C11 C12 1.377(4)
C12 F8 1.344(3)
C12 C13 1.359(4)
C13 F9 1.350(3)
C13 C14 1.382(3)
C14 F10 1.354(3)
C15 C20 1.390(3)
C15 C16 1.391(3)
C16 F11 1.354(3)
C16 C17 1.369(3)
C17 F12 1.354(3)
C17 C18 1.369(3)
C18 F13 1.347(3)
C18 C19 1.371(3)
C19 F14 1.348(3)
C19 C20 1.381(3)
C20 F15 1.351(2)
C22 C23 1.3900
C22 C27 1.3900
C23 F16 1.333(4)
C23 C24 1.3900
C24 F17 1.339(4)
C24 C25 1.3900
C25 F18 1.341(4)
C25 C26 1.3900
C26 F19 1.348(4)
C26 C27 1.3900
C27 F20 1.326(4)
C22B C23B 1.393(6)
C22B C27B 1.394(6)
C23B F16B 1.352(6)
C23B C24B 1.379(6)
C24B F17B 1.343(6)
C24B C25B 1.361(6)
C25B F18B 1.340(6)
C25B C26B 1.352(6)
C26B F19B 1.346(6)
C26B C27B 1.374(6)
C27B F20B 1.353(6)
C28 C33 1.380(3)
C28 C29 1.395(3)
C29 F21 1.347(2)
C29 C30 1.378(3)
C30 F22 1.348(3)
C30 C31 1.370(3)
C31 F23 1.343(3)
C31 C32 1.369(3)
C32 F24 1.347(3)
C32 C33 1.382(3)
C33 F25 1.358(3)
C34 C35 1.3900
C34 C39 1.3900
C35 F26 1.332(6)
C35 C36 1.3900
C36 F27 1.340(6)
C36 C37 1.3900
C37 F28 1.346(6)
C37 C38 1.3900
C38 F29 1.347(6)
C38 C39 1.3900
C39 F30 1.341(6)
C34B C39B 1.390(4)
C34B C35B 1.396(4)
C35B F26B 1.346(4)
C35B C36B 1.367(5)
C36B F27B 1.343(4)
C36B C37B 1.363(5)
C37B F28B 1.345(4)
C37B C38B 1.361(5)
C38B F29B 1.351(4)
C38B C39B 1.372(4)
C39B F30B 1.358(4)
C40 C41 1.509(3)
C40 H40A 0.9900
C40 H40B 0.9900
C41 C42 1.511(3)
C41 H41A 0.9900
C41 H41B 0.9900
C42 H42A 0.9900
C42 H42B 0.9900
C43 C48 1.385(3)
C43 C44 1.401(3)
C44 C45 1.384(3)
C44 H44A 0.9500
C45 C46 1.367(4)
C45 H45A 0.9500
C46 C47 1.390(3)
C46 H46A 0.9500
C47 C48 1.381(3)
C47 H47A 0.9500
C48 H48A 0.9500
C49 C50 1.3900
C49 C54 1.3900
C50 C51 1.3900
C50 H50A 0.9500
C51 C52 1.3900
C51 H51A 0.9500
C52 C53 1.3900
C52 H52A 0.9500
C53 C54 1.3900
C53 H53A 0.9500
C54 H54A 0.9500
C49B C50B 1.3900
C49B C54B 1.3900
C50B C51B 1.3900
C50B H50B 0.9500
C51B C52B 1.3900
C51B H51B 0.9500
C52B C53B 1.3900
C52B H52B 0.9500
C53B C54B 1.3900
C53B H53B 0.9500
C54B H54B 0.9500
C55 C56 1.515(4)
C55 H55A 0.9900
C55 H55B 0.9900
C56 H56A 0.9900
C56 H56B 0.9900
C57 C62 1.391(3)
C57 C58 1.399(3)
C58 C59 1.384(4)
C58 H58A 0.9500
C59 C60 1.370(4)
C59 H59A 0.9500
C60 C61 1.374(4)
C60 H60A 0.9500
C61 C62 1.382(3)
C61 H61A 0.9500
C62 H62A 0.9500
C63 C64 1.388(3)
C63 C68 1.392(3)
C64 C65 1.383(3)
C64 H64A 0.9500
C65 C66 1.381(3)
C65 H65A 0.9500
C66 C67 1.371(3)
C66 H66A 0.9500
C67 C68 1.378(3)
C67 H67A 0.9500
C68 H68A 0.9500
N3 C69 1.506(3)
N3 C75 1.512(3)
N3 C71 1.513(3)
N3 C73 1.526(3)
C69 C70 1.510(4)
C69 H69A 0.9900
C69 H69B 0.9900
C70 H70A 0.9800
C70 H70B 0.9800
C70 H70C 0.9800
C71 C72 1.505(4)
C71 H71A 0.9900
C71 H71B 0.9900
C72 H72A 0.9800
C72 H72B 0.9800
C72 H72C 0.9800
C73 C74 1.512(4)
C73 H73A 0.9900
C73 H73B 0.9900
C74 H74A 0.9800
C74 H74B 0.9800
C74 H74C 0.9800
C75 C76 1.522(4)
C75 H75A 0.9900
C75 H75B 0.9900
C76 H76A 0.9800
C76 H76B 0.9800
C76 H76C 0.9800

loop_
_platon_squeeze_void_nr
_platon_squeeze_void_average_x
_platon_squeeze_void_average_y
_platon_squeeze_void_average_z
_platon_squeeze_void_volume
_platon_squeeze_void_count_electrons
_platon_squeeze_void_content
1 0.000 0.000 0.000 291 77 ' '
2 0.028 0.384 0.432 10 0 ' '
3 0.972 0.616 0.568 10 0 ' '
